data_2101580
loop_
_publ_author_name
'Abrahams, S. C.'

_publ_section_title
;
 New ferroelectric inorganic materials predicted in point group
 4<i>mm</i>
;
_journal_issue 5
_journal_name_full 'Acta Crystallographica Section B'
_journal_page_first 790
_journal_page_last 805
_journal_paper_doi 10.1107/S0108768196004594
_journal_volume 52
_journal_year 1996
_chemical_formula_sum 'Pu S2'
_symmetry_cell_setting tetragonal
_symmetry_space_group_name_Hall 'P 4 -2'
_symmetry_space_group_name_H-M 'P 4 m m'
_cell_angle_alpha 90.0
_cell_angle_beta 90.0
_cell_angle_gamma 90.0
_cell_length_a 3.943(5)
_cell_length_b 3.943(5)
_cell_length_c 7.962(5)
_cell_volume 123.8(2)
_diffrn_radiation_type MoK\a
_diffrn_radiation_wavelength 0.71069
_cod_data_source_file an0527.cif
_cod_data_source_block AN0527f
_cod_original_formula_sum 'Pu1 S2'
_cod_database_code 2101580

loop_
_atom_site_label
_atom_site_fract_x
_atom_site_fract_y
_atom_site_fract_z
Pu1 .0 .0 .018
Pu2 .5 .5 .482
S1 .0 .0 .385
S2 .5 .5 .115
S3 .5 .0 .750
